data_7242187
loop_
_publ_author_name
'Adams, Christopher J.'
'Haddow, Mairi F.'
'Harding, David J.'
'Podesta, Thomas J.'
'Waddington, Rachel E.'

_publ_section_title
;
 Iron(ii) thio- and selenocyanate coordination networks containing
 3,3&#x2032;-bipyridine
;
_journal_issue 15
_journal_name_full CrystEngComm
_journal_page_first 4909
_journal_paper_doi 10.1039/c1ce05352c
_journal_volume 13
_journal_year 2011
_chemical_formula_sum 'C24 H18 Cl6 Fe N6 S2'
_chemical_formula_weight 723.11
_space_group_IT_number 15
_space_group_name_Hall '-C 2yc'
_space_group_name_H-M_alt 'C 1 2/c 1'
_symmetry_cell_setting monoclinic
_symmetry_space_group_name_H-M 'C 1 2/c 1'
_atom_sites_solution_hydrogens geom
_atom_sites_solution_primary direct
_atom_sites_solution_secondary difmap
_audit_creation_method SHELXL-97
_cell_angle_alpha 90.00
_cell_angle_beta 99.51(3)
_cell_angle_gamma 90.00
_cell_formula_units_Z 4
_cell_length_a 17.053(8)
_cell_length_b 10.562(5)
_cell_length_c 18.440(9)
_cell_measurement_reflns_used 4359
_cell_measurement_temperature 200(2)
_cell_measurement_theta_max 27.65
_cell_measurement_theta_min 2.62
_cell_volume 3276(3)
_computing_cell_refinement 'Bruker SAINT'
_computing_data_collection 'Bruker APEX2'
_computing_data_reduction 'Bruker SAINT'
_computing_molecular_graphics 'Bruker SHELXTL'
_computing_publication_material 'Bruker SHELXTL'
_computing_structure_refinement 'SHELXL-97 (Sheldrick, 1997)'
_computing_structure_solution 'SHELXS-97 (Sheldrick, 1990)'
_diffrn_ambient_temperature 200(2)
_diffrn_measured_fraction_theta_full 0.997
_diffrn_measured_fraction_theta_max 0.924
_diffrn_measurement_device_type 'Bruker APEX-II CCD'
_diffrn_measurement_method '\f and \w scans'
_diffrn_radiation_monochromator graphite
_diffrn_radiation_source 'fine-focus sealed tube'
_diffrn_radiation_type MoK\a
_diffrn_radiation_wavelength 0.71073
_diffrn_reflns_av_R_equivalents 0.0440
_diffrn_reflns_av_sigmaI/netI 0.0342
_diffrn_reflns_limit_h_max 21
_diffrn_reflns_limit_h_min -23
_diffrn_reflns_limit_k_max 13
_diffrn_reflns_limit_k_min -14
_diffrn_reflns_limit_l_max 25
_diffrn_reflns_limit_l_min -24
_diffrn_reflns_number 29832
_diffrn_reflns_theta_full 27.50
_diffrn_reflns_theta_max 29.54
_diffrn_reflns_theta_min 2.28
_diffrn_standards_number 0
_exptl_absorpt_coefficient_mu 1.102
_exptl_absorpt_correction_T_max 0.7701
_exptl_absorpt_correction_T_min 0.7701
_exptl_absorpt_correction_type multi-scan
_exptl_absorpt_process_details SADABS
_exptl_crystal_colour colourless
_exptl_crystal_density_diffrn 1.466
_exptl_crystal_density_meas ?
_exptl_crystal_density_method 'not measured'
_exptl_crystal_description Prism
_exptl_crystal_F_000 1456
_exptl_crystal_size_max 0.25
_exptl_crystal_size_mid 0.25
_exptl_crystal_size_min 0.25
_refine_diff_density_max 0.917
_refine_diff_density_min -0.738
_refine_diff_density_rms 0.080
_refine_ls_extinction_method none
_refine_ls_goodness_of_fit_ref 1.089
_refine_ls_hydrogen_treatment constr
_refine_ls_matrix_type full
_refine_ls_number_parameters 196
_refine_ls_number_reflns 4228
_refine_ls_number_restraints 0
_refine_ls_restrained_S_all 1.089
_refine_ls_R_factor_all 0.0938
_refine_ls_R_factor_gt 0.0623
_refine_ls_shift/su_max 0.001
_refine_ls_shift/su_mean 0.000
_refine_ls_structure_factor_coef Fsqd
_refine_ls_weighting_details 'calc w=1/[\s^2^(Fo^2^)+(0.0776P)^2^+11.0384P] where P=(Fo^2^+2Fc^2^)/3'
_refine_ls_weighting_scheme calc
_refine_ls_wR_factor_gt 0.1605
_refine_ls_wR_factor_ref 0.1892
_reflns_number_gt 3069
_reflns_number_total 4228
_reflns_threshold_expression >2sigma(I)
_cod_data_source_file c1ce05352c.txt
_cod_data_source_block 3.2CHCl3
_cod_depositor_comments
;
The following automatic conversions were performed:

data item '_symmetry_cell_setting' value 'Monoclinic' was changed to
'monoclinic' in accordance with the
/home/saulius/struct/COD-crude-data/automatic-downloads/DataCite-retrospective/RSC/depositions/lib/dictionaries/cif_core.dic
dictionary named 'cif_core.dic' version 2.4.2 last updated on
2011-04-26.

data item '_exptl_crystal_density_meas' value 'not measured' was
changed to '?' -- the value is perceived as not measured.

Automatic conversion script
Id: cif_fix_values 7556 2019-12-06 15:28:31Z antanas 
;
_cod_original_sg_symbol_H-M C2/c
_cod_database_code 7242187

loop_
_symmetry_equiv_pos_as_xyz
'x, y, z'
'-x, y, -z+1/2'
'x+1/2, y+1/2, z'
'-x+1/2, y+1/2, -z+1/2'
'-x, -y, -z'
'x, -y, z-1/2'
'-x+1/2, -y+1/2, -z'
'x+1/2, -y+1/2, z-1/2'

loop_
_atom_site_label
_atom_site_type_symbol
_atom_site_fract_x
_atom_site_fract_y
_atom_site_fract_z
_atom_site_U_iso_or_equiv
_atom_site_adp_type
_atom_site_occupancy
_atom_site_symmetry_multiplicity
_atom_site_calc_flag
_atom_site_refinement_flags
_atom_site_disorder_assembly
_atom_site_disorder_group
Fe1 Fe 0.5000 0.76647(6) 0.7500 0.02704(19) Uani 1 2 d S . .
N1 N 0.46913(15) 0.7639(2) 0.85684(14) 0.0312(5) Uani 1 1 d . . .
C1 C 0.43269(18) 0.7609(3) 0.90445(17) 0.0309(6) Uani 1 1 d . . .
S1 S 0.37707(7) 0.75789(11) 0.96860(5) 0.0541(3) Uani 1 1 d . . .
N3 N 0.40538(14) 0.9109(2) 0.71364(15) 0.0330(6) Uani 1 1 d . . .
C3 C 0.34582(17) 0.9319(3) 0.75149(16) 0.0293(6) Uani 1 1 d . . .
H3A H 0.3518 0.9009 0.8004 0.035 Uiso 1 1 calc R . .
C4 C 0.27648(17) 0.9956(3) 0.72413(17) 0.0319(6) Uani 1 1 d . . .
C5 C 0.2687(2) 1.0419(4) 0.6522(2) 0.0542(11) Uani 1 1 d . . .
H5A H 0.2214 1.0837 0.6304 0.065 Uiso 1 1 calc R . .
C6 C 0.3306(3) 1.0261(5) 0.6134(3) 0.0715(15) Uani 1 1 d . . .
H6A H 0.3273 1.0599 0.5652 0.086 Uiso 1 1 calc R . .
C7 C 0.3970(2) 0.9606(4) 0.6456(2) 0.0555(11) Uani 1 1 d . . .
H7A H 0.4391 0.9499 0.6183 0.067 Uiso 1 1 calc R . .
N4 N 0.09175(14) 1.1161(2) 0.78571(14) 0.0318(6) Uani 1 1 d . . .
C8 C 0.15403(16) 1.0998(3) 0.75086(17) 0.0301(6) Uani 1 1 d . . .
H8A H 0.1586 1.1550 0.7111 0.036 Uiso 1 1 calc R . .
C9 C 0.21187(17) 1.0090(3) 0.76844(17) 0.0335(7) Uani 1 1 d . . .
C10 C 0.2045(3) 0.9305(5) 0.8277(3) 0.0681(15) Uani 1 1 d . . .
H10A H 0.2430 0.8667 0.8428 0.082 Uiso 1 1 calc R . .
C11 C 0.1408(3) 0.9464(5) 0.8644(3) 0.085(2) Uani 1 1 d . . .
H11A H 0.1350 0.8937 0.9049 0.102 Uiso 1 1 calc R . .
C12 C 0.0862(2) 1.0384(4) 0.8417(2) 0.0571(11) Uani 1 1 d . . .
H12A H 0.0423 1.0477 0.8669 0.069 Uiso 1 1 calc R . .
Cl3 Cl 0.4304(2) 1.2511(2) 0.81970(14) 0.1480(10) Uani 1 1 d . B .
C50 C 0.4288(5) 1.2466(6) 0.9146(4) 0.111(3) Uani 1 1 d . . .
H50A H 0.4851 1.2618 0.9382 0.133 Uiso 1 1 calc R A 1
Cl2 Cl 0.3759(15) 1.349(2) 0.9544(9) 0.389(13) Uani 0.437(9) 1 d P B 1
Cl1 Cl 0.4086(3) 1.0880(4) 0.9376(2) 0.0840(15) Uani 0.437(9) 1 d P B 1
Cl1' Cl 0.3469(9) 1.1615(12) 0.9305(4) 0.280(8) Uani 0.563(9) 1 d P B 2
Cl2' Cl 0.4165(2) 1.4067(4) 0.9429(2) 0.0901(13) Uani 0.563(9) 1 d P B 2

loop_
_atom_site_aniso_label
_atom_site_aniso_U_11
_atom_site_aniso_U_22
_atom_site_aniso_U_33
_atom_site_aniso_U_23
_atom_site_aniso_U_13
_atom_site_aniso_U_12
Fe1 0.0181(3) 0.0361(3) 0.0286(3) 0.000 0.0090(2) 0.000
N1 0.0258(12) 0.0392(14) 0.0294(12) -0.0018(10) 0.0068(10) -0.0009(10)
C1 0.0276(14) 0.0367(16) 0.0282(14) -0.0006(11) 0.0043(11) 0.0009(11)
S1 0.0561(6) 0.0766(7) 0.0356(5) -0.0008(4) 0.0254(4) -0.0032(5)
N3 0.0257(12) 0.0332(13) 0.0425(15) 0.0027(11) 0.0125(10) 0.0028(10)
C3 0.0256(13) 0.0336(15) 0.0298(14) 0.0011(11) 0.0075(11) 0.0036(11)
C4 0.0264(14) 0.0342(15) 0.0372(16) 0.0079(12) 0.0114(12) 0.0087(11)
C5 0.046(2) 0.067(3) 0.054(2) 0.0270(19) 0.0222(17) 0.0292(19)
C6 0.070(3) 0.094(4) 0.061(3) 0.047(2) 0.041(2) 0.043(3)
C7 0.050(2) 0.063(2) 0.063(2) 0.028(2) 0.0373(19) 0.0248(19)
N4 0.0249(12) 0.0335(13) 0.0393(14) 0.0062(10) 0.0124(10) 0.0055(10)
C8 0.0238(13) 0.0316(15) 0.0361(15) 0.0083(12) 0.0080(11) 0.0045(11)
C9 0.0271(14) 0.0385(16) 0.0370(16) 0.0100(13) 0.0114(12) 0.0097(12)
C10 0.057(2) 0.081(3) 0.076(3) 0.049(3) 0.040(2) 0.042(2)
C11 0.073(3) 0.104(4) 0.094(4) 0.070(3) 0.062(3) 0.050(3)
C12 0.048(2) 0.066(3) 0.066(3) 0.031(2) 0.0358(19) 0.0250(19)
Cl3 0.197(3) 0.1226(19) 0.1115(17) 0.0026(12) -0.0109(17) -0.0328(15)
C50 0.132(6) 0.079(4) 0.101(5) -0.003(3) -0.043(5) -0.012(4)
Cl2 0.49(3) 0.293(17) 0.329(17) -0.117(13) -0.080(16) 0.294(19)
Cl1 0.097(3) 0.094(3) 0.062(2) -0.0130(16) 0.0159(17) -0.011(2)
Cl1' 0.376(17) 0.264(12) 0.201(6) 0.005(6) 0.053(8) -0.232(13)
Cl2' 0.086(2) 0.098(2) 0.086(2) -0.0046(15) 0.0132(14) -0.0047(17)

loop_
_atom_type_symbol
_atom_type_description
_atom_type_scat_dispersion_real
_atom_type_scat_dispersion_imag
_atom_type_scat_source
C C 0.0033 0.0016 'International Tables Vol C Tables 4.2.6.8 and 6.1.1.4'
H H 0.0000 0.0000 'International Tables Vol C Tables 4.2.6.8 and 6.1.1.4'
N N 0.0061 0.0033 'International Tables Vol C Tables 4.2.6.8 and 6.1.1.4'
S S 0.1246 0.1234 'International Tables Vol C Tables 4.2.6.8 and 6.1.1.4'
Cl Cl 0.1484 0.1585 'International Tables Vol C Tables 4.2.6.8 and 6.1.1.4'
Fe Fe 0.3463 0.8444 'International Tables Vol C Tables 4.2.6.8 and 6.1.1.4'

loop_
_geom_angle_atom_site_label_1
_geom_angle_atom_site_label_2
_geom_angle_atom_site_label_3
_geom_angle
_geom_angle_site_symmetry_1
_geom_angle_site_symmetry_3
_geom_angle_publ_flag
N1 Fe1 N1 178.53(14) . 2_656 ?
N1 Fe1 N3 90.55(10) . . ?
N1 Fe1 N3 90.45(10) 2_656 . ?
N1 Fe1 N3 90.45(10) . 2_656 ?
N1 Fe1 N3 90.55(10) 2_656 2_656 ?
N3 Fe1 N3 94.23(14) . 2_656 ?
N1 Fe1 N4 89.74(10) . 4_546 ?
N1 Fe1 N4 89.23(10) 2_656 4_546 ?
N3 Fe1 N4 87.78(10) . 4_546 ?
N3 Fe1 N4 177.98(9) 2_656 4_546 ?
N1 Fe1 N4 89.23(10) . 3_545 ?
N1 Fe1 N4 89.74(10) 2_656 3_545 ?
N3 Fe1 N4 177.99(9) . 3_545 ?
N3 Fe1 N4 87.78(10) 2_656 3_545 ?
N4 Fe1 N4 90.22(14) 4_546 3_545 ?
C1 N1 Fe1 162.1(2) . . ?
N1 C1 S1 177.0(3) . . ?
C3 N3 C7 116.5(3) . . ?
C3 N3 Fe1 121.8(2) . . ?
C7 N3 Fe1 120.3(2) . . ?
N3 C3 C4 124.5(3) . . ?
C3 C4 C5 117.2(3) . . ?
C3 C4 C9 120.9(3) . . ?
C5 C4 C9 121.8(3) . . ?
C6 C5 C4 119.3(3) . . ?
C7 C6 C5 118.8(3) . . ?
N3 C7 C6 123.5(3) . . ?
C12 N4 C8 117.1(3) . . ?
C12 N4 Fe1 121.7(2) . 3_455 ?
C8 N4 Fe1 121.22(19) . 3_455 ?
N4 C8 C9 124.8(3) . . ?
C8 C9 C10 116.5(3) . . ?
C8 C9 C4 120.4(3) . . ?
C10 C9 C4 123.1(3) . . ?
C11 C10 C9 119.4(3) . . ?
C12 C11 C10 119.3(4) . . ?
N4 C12 C11 122.9(3) . . ?
Cl2 C50 Cl1' 75.6(11) . . ?
Cl2 C50 Cl3 121.5(7) . . ?
Cl1' C50 Cl3 109.2(5) . . ?
Cl2 C50 Cl1 111.8(12) . . ?
Cl1' C50 Cl1 43.5(6) . . ?
Cl3 C50 Cl1 107.4(4) . . ?
Cl2 C50 Cl2' 32.4(12) . . ?
Cl1' C50 Cl2' 107.8(8) . . ?
Cl3 C50 Cl2' 106.7(4) . . ?
Cl1 C50 Cl2' 141.7(6) . . ?

loop_
_geom_bond_atom_site_label_1
_geom_bond_atom_site_label_2
_geom_bond_distance
_geom_bond_site_symmetry_2
_geom_bond_publ_flag
Fe1 N1 2.122(3) . ?
Fe1 N1 2.122(3) 2_656 ?
Fe1 N3 2.241(3) . ?
Fe1 N3 2.241(3) 2_656 ?
Fe1 N4 2.250(3) 4_546 ?
Fe1 N4 2.250(3) 3_545 ?
N1 C1 1.157(4) . ?
C1 S1 1.634(3) . ?
N3 C3 1.343(4) . ?
N3 C7 1.347(5) . ?
C3 C4 1.381(4) . ?
C4 C5 1.398(5) . ?
C4 C9 1.483(4) . ?
C5 C6 1.379(5) . ?
C6 C7 1.375(5) . ?
N4 C12 1.335(4) . ?
N4 C8 1.340(3) . ?
N4 Fe1 2.250(3) 3_455 ?
C8 C9 1.375(4) . ?
C9 C10 1.393(5) . ?
C10 C11 1.383(5) . ?
C11 C12 1.362(5) . ?
Cl3 C50 1.756(9) . ?
C50 Cl2 1.657(14) . ?
C50 Cl1' 1.726(12) . ?
C50 Cl1 1.775(8) . ?
C50 Cl2' 1.791(8) . ?
